data_7006781
loop_
_publ_author_name
'Bai, Guangcai'
'Wei, Pingrong'
'Das, Anjan K.'
'Stephan, Douglas W.'

_publ_section_title
;
 P-H and P-P bond activation by Ni(I) and Fe(I)
 beta-diketiminato-complexes.
;
_journal_issue 9
_journal_name_full 'Dalton transactions (Cambridge, England : 2003)'
_journal_page_first 1141
_journal_page_last 1146
_journal_paper_doi 10.1039/b513892b
_journal_year 2006
_chemical_formula_sum 'C80.5 H103.5 N4 Ni2 P2'
_chemical_formula_weight 1306.53
_space_group_IT_number 14
_symmetry_cell_setting monoclinic
_symmetry_space_group_name_Hall '-P 2yn'
_symmetry_space_group_name_H-M 'P 1 21/n 1'
_atom_sites_solution_hydrogens geom
_atom_sites_solution_primary direct
_atom_sites_solution_secondary difmap
_audit_creation_method SHELXL-97
_cell_angle_alpha 90.00
_cell_angle_beta 106.742(8)
_cell_angle_gamma 90.00
_cell_formula_units_Z 4
_cell_length_a 23.028(6)
_cell_length_b 13.781(4)
_cell_length_c 24.031(7)
_cell_measurement_temperature 273(2)
_cell_measurement_theta_max 25.0
_cell_measurement_theta_min 2.0
_cell_volume 7303(4)
_computing_structure_refinement 'SHELXL-97 (Sheldrick, 1997)'
_computing_structure_solution 'SHELXS-97 (Sheldrick, 1990)'
_diffrn_ambient_temperature 273(2)
_diffrn_measured_fraction_theta_full 0.894
_diffrn_measured_fraction_theta_max 0.894
_diffrn_radiation_monochromator graphite
_diffrn_radiation_source 'fine-focus sealed tube'
_diffrn_radiation_type MoK\a
_diffrn_radiation_wavelength 0.71073
_diffrn_reflns_av_R_equivalents 0.1620
_diffrn_reflns_av_sigmaI/netI 0.1913
_diffrn_reflns_limit_h_max 25
_diffrn_reflns_limit_h_min -11
_diffrn_reflns_limit_k_max 15
_diffrn_reflns_limit_k_min -15
_diffrn_reflns_limit_l_max 13
_diffrn_reflns_limit_l_min -26
_diffrn_reflns_number 15842
_diffrn_reflns_theta_full 23.40
_diffrn_reflns_theta_max 23.40
_diffrn_reflns_theta_min 1.72
_exptl_absorpt_coefficient_mu 0.604
_exptl_absorpt_correction_type none
_exptl_crystal_density_diffrn 1.188
_exptl_crystal_density_method 'not measured'
_exptl_crystal_F_000 2802
_exptl_crystal_size_max 0.21
_exptl_crystal_size_mid 0.17
_exptl_crystal_size_min 0.14
_refine_diff_density_max 0.983
_refine_diff_density_min -1.226
_refine_diff_density_rms 0.092
_refine_ls_extinction_method none
_refine_ls_goodness_of_fit_ref 0.905
_refine_ls_hydrogen_treatment mixed
_refine_ls_matrix_type full
_refine_ls_number_parameters 806
_refine_ls_number_reflns 9532
_refine_ls_number_restraints 0
_refine_ls_restrained_S_all 0.905
_refine_ls_R_factor_all 0.1636
_refine_ls_R_factor_gt 0.0803
_refine_ls_shift/su_max 0.002
_refine_ls_shift/su_mean 0.000
_refine_ls_structure_factor_coef Fsqd
_refine_ls_weighting_details 'calc w=1/[\s^2^(Fo^2^)+(0.1000P)^2^+0.0000P] where P=(Fo^2^+2Fc^2^)/3'
_refine_ls_weighting_scheme calc
_refine_ls_wR_factor_gt 0.1813
_refine_ls_wR_factor_ref 0.2182
_reflns_number_gt 4529
_reflns_number_total 9532
_reflns_threshold_expression >2sigma(I)
_cod_data_source_file b513892b.txt
_cod_data_source_block '[((NacNac)Ni)2(??-(PPh)2)]'
_cod_original_sg_symbol_H-M P2(1)/n
_cod_original_formula_sum 'C80.50 H103.50 N4 Ni2 P2'
_cod_database_code 7006781

loop_
_symmetry_equiv_pos_as_xyz
'x, y, z'
'-x+1/2, y+1/2, -z+1/2'
'-x, -y, -z'
'x-1/2, -y-1/2, z-1/2'

loop_
_atom_site_label
_atom_site_type_symbol
_atom_site_fract_x
_atom_site_fract_y
_atom_site_fract_z
_atom_site_U_iso_or_equiv
_atom_site_adp_type
_atom_site_occupancy
_atom_site_symmetry_multiplicity
_atom_site_calc_flag
_atom_site_refinement_flags
_atom_site_disorder_assembly
_atom_site_disorder_group
Ni1 Ni 0.24232(5) 0.29153(7) 0.40835(4) 0.0394(3) Uani 1 1 d . . .
Ni2 Ni 0.28881(5) 0.43444(7) 0.53963(4) 0.0449(3) Uani 1 1 d . . .
P1 P 0.20680(10) 0.37594(16) 0.47084(9) 0.0449(6) Uani 1 1 d . . .
P2 P 0.28147(11) 0.28185(16) 0.50600(8) 0.0471(6) Uani 1 1 d . . .
N1 N 0.3027(3) 0.2573(4) 0.3739(3) 0.0457(18) Uani 1 1 d . . .
N2 N 0.1771(3) 0.2936(5) 0.3373(2) 0.0427(17) Uani 1 1 d . . .
N3 N 0.3524(3) 0.4279(5) 0.6111(3) 0.0530(19) Uani 1 1 d . . .
N4 N 0.2892(4) 0.5736(5) 0.5311(3) 0.058(2) Uani 1 1 d . . .
C1 C 0.3624(4) 0.2212(6) 0.4060(4) 0.050(2) Uani 1 1 d . . .
C2 C 0.4109(4) 0.2851(7) 0.4289(4) 0.054(2) Uani 1 1 d . . .
C3 C 0.4683(5) 0.2499(9) 0.4548(5) 0.078(3) Uani 1 1 d . . .
H3A H 0.4998 0.2929 0.4705 0.093 Uiso 1 1 calc R . .
C4 C 0.4794(5) 0.1508(10) 0.4578(5) 0.092(4) Uani 1 1 d . . .
H4A H 0.5187 0.1278 0.4735 0.110 Uiso 1 1 calc R . .
C5 C 0.4324(6) 0.0869(8) 0.4375(5) 0.082(3) Uani 1 1 d . . .
H5A H 0.4399 0.0206 0.4411 0.098 Uiso 1 1 calc R . .
C6 C 0.3738(5) 0.1197(7) 0.4118(4) 0.062(3) Uani 1 1 d . . .
C7 C 0.4024(4) 0.3971(6) 0.4249(4) 0.060(3) Uani 1 1 d . . .
H7A H 0.3596 0.4116 0.4059 0.073 Uiso 1 1 calc R . .
C8 C 0.4205(4) 0.4419(7) 0.4856(4) 0.068(3) Uani 1 1 d . . .
H8A H 0.3952 0.4159 0.5076 0.103 Uiso 1 1 calc R . .
H8B H 0.4154 0.5110 0.4826 0.103 Uiso 1 1 calc R . .
H8C H 0.4621 0.4268 0.5049 0.103 Uiso 1 1 calc R . .
C9 C 0.4405(5) 0.4427(8) 0.3895(4) 0.100(4) Uani 1 1 d . . .
H9A H 0.4288 0.4161 0.3509 0.150 Uiso 1 1 calc R . .
H9B H 0.4826 0.4291 0.4077 0.150 Uiso 1 1 calc R . .
H9C H 0.4343 0.5117 0.3875 0.150 Uiso 1 1 calc R . .
C10 C 0.3220(5) 0.0490(7) 0.3907(4) 0.074(3) Uani 1 1 d . . .
H10A H 0.2859 0.0792 0.3969 0.089 Uiso 1 1 calc R . .
C11 C 0.3073(6) 0.0261(8) 0.3248(5) 0.116(4) Uani 1 1 d . . .
H11A H 0.2995 0.0855 0.3031 0.173 Uiso 1 1 calc R . .
H11B H 0.2721 -0.0149 0.3133 0.173 Uiso 1 1 calc R . .
H11C H 0.3412 -0.0065 0.3175 0.173 Uiso 1 1 calc R . .
C12 C 0.3330(5) -0.0481(7) 0.4251(6) 0.106(4) Uani 1 1 d . . .
H12A H 0.3408 -0.0349 0.4658 0.159 Uiso 1 1 calc R . .
H12B H 0.3672 -0.0808 0.4186 0.159 Uiso 1 1 calc R . .
H12C H 0.2977 -0.0885 0.4121 0.159 Uiso 1 1 calc R . .
C13 C 0.1173(5) 0.2706(7) 0.3386(3) 0.054(2) Uani 1 1 d . . .
C14 C 0.0731(5) 0.3430(8) 0.3409(4) 0.061(3) Uani 1 1 d . . .
C15 C 0.0167(5) 0.3145(9) 0.3384(5) 0.084(3) Uani 1 1 d . . .
H15A H -0.0117 0.3617 0.3398 0.101 Uiso 1 1 calc R . .
C16 C -0.0011(6) 0.2191(12) 0.3339(6) 0.106(4) Uani 1 1 d . . .
H16A H -0.0409 0.2023 0.3314 0.127 Uiso 1 1 calc R . .
C17 C 0.0409(6) 0.1492(9) 0.3332(5) 0.090(4) Uani 1 1 d . . .
H17A H 0.0295 0.0843 0.3315 0.108 Uiso 1 1 calc R . .
C18 C 0.0981(5) 0.1719(8) 0.3349(4) 0.067(3) Uani 1 1 d . . .
C19 C 0.0894(5) 0.4509(7) 0.3463(4) 0.069(3) Uani 1 1 d . . .
H19A H 0.1323 0.4553 0.3685 0.083 Uiso 1 1 calc R . .
C20 C 0.0831(6) 0.4990(8) 0.2874(5) 0.121(5) Uani 1 1 d . . .
H20A H 0.0945 0.5660 0.2932 0.181 Uiso 1 1 calc R . .
H20B H 0.0417 0.4944 0.2638 0.181 Uiso 1 1 calc R . .
H20C H 0.1090 0.4666 0.2683 0.181 Uiso 1 1 calc R . .
C21 C 0.0550(5) 0.5097(8) 0.3781(5) 0.106(4) Uani 1 1 d . . .
H21A H 0.0682 0.5760 0.3799 0.159 Uiso 1 1 calc R . .
H21B H 0.0623 0.4847 0.4168 0.159 Uiso 1 1 calc R . .
H21C H 0.0125 0.5062 0.3581 0.159 Uiso 1 1 calc R . .
C22 C 0.1444(5) 0.0892(7) 0.3352(5) 0.080(3) Uani 1 1 d . . .
H22A H 0.1833 0.1190 0.3360 0.096 Uiso 1 1 calc R . .
C23 C 0.1540(6) 0.0262(9) 0.3865(6) 0.123(5) Uani 1 1 d . . .
H23A H 0.1693 0.0642 0.4211 0.185 Uiso 1 1 calc R . .
H23B H 0.1828 -0.0235 0.3853 0.185 Uiso 1 1 calc R . .
H23C H 0.1163 -0.0032 0.3867 0.185 Uiso 1 1 calc R . .
C24 C 0.1219(7) 0.0292(10) 0.2784(6) 0.164(7) Uani 1 1 d . . .
H24A H 0.1506 -0.0213 0.2782 0.247 Uiso 1 1 calc R . .
H24B H 0.1179 0.0709 0.2455 0.247 Uiso 1 1 calc R . .
H24C H 0.0833 0.0007 0.2762 0.247 Uiso 1 1 calc R . .
C25 C 0.3515(4) 0.2586(7) 0.2924(4) 0.072(3) Uani 1 1 d . . .
H25A H 0.3740 0.2018 0.3092 0.108 Uiso 1 1 calc R . .
H25B H 0.3774 0.3145 0.3015 0.108 Uiso 1 1 calc R . .
H25C H 0.3370 0.2510 0.2509 0.108 Uiso 1 1 calc R . .
C26 C 0.2975(5) 0.2719(6) 0.3171(4) 0.051(2) Uani 1 1 d . . .
C27 C 0.2419(5) 0.2950(6) 0.2768(4) 0.057(2) Uani 1 1 d . . .
H27A H 0.2432 0.3117 0.2396 0.068 Uiso 1 1 calc R . .
C28 C 0.1869(4) 0.2956(6) 0.2860(3) 0.050(2) Uani 1 1 d . . .
C29 C 0.1317(4) 0.2909(7) 0.2305(3) 0.072(3) Uani 1 1 d . . .
H29A H 0.1181 0.2249 0.2236 0.108 Uiso 1 1 calc R . .
H29B H 0.1435 0.3145 0.1978 0.108 Uiso 1 1 calc R . .
H29C H 0.0994 0.3303 0.2359 0.108 Uiso 1 1 calc R . .
C30 C 0.3521(5) 0.3490(8) 0.6506(3) 0.058(3) Uani 1 1 d . . .
C31 C 0.3888(5) 0.2667(8) 0.6503(4) 0.066(3) Uani 1 1 d . . .
C32 C 0.3893(5) 0.1937(9) 0.6911(4) 0.096(4) Uani 1 1 d . . .
H32A H 0.4130 0.1386 0.6925 0.116 Uiso 1 1 calc R . .
C33 C 0.3553(7) 0.2028(12) 0.7285(5) 0.108(5) Uani 1 1 d . . .
H33A H 0.3551 0.1522 0.7541 0.130 Uiso 1 1 calc R . .
C34 C 0.3218(7) 0.2823(12) 0.7300(5) 0.107(5) Uani 1 1 d . . .
H34A H 0.3004 0.2879 0.7573 0.128 Uiso 1 1 calc R . .
C35 C 0.3199(5) 0.3575(9) 0.6891(4) 0.073(3) Uani 1 1 d . . .
C36 C 0.4258(5) 0.2523(8) 0.6097(5) 0.081(3) Uani 1 1 d . . .
H36A H 0.4039 0.2857 0.5738 0.097 Uiso 1 1 calc R . .
C37 C 0.4320(6) 0.1454(10) 0.5921(6) 0.128(5) Uani 1 1 d . . .
H37A H 0.3925 0.1164 0.5788 0.192 Uiso 1 1 calc R . .
H37B H 0.4562 0.1101 0.6252 0.192 Uiso 1 1 calc R . .
H37C H 0.4512 0.1435 0.5616 0.192 Uiso 1 1 calc R . .
C38 C 0.4873(6) 0.2983(10) 0.6287(7) 0.142(6) Uani 1 1 d . . .
H38A H 0.4834 0.3651 0.6383 0.213 Uiso 1 1 calc R . .
H38B H 0.5059 0.2943 0.5978 0.213 Uiso 1 1 calc R . .
H38C H 0.5121 0.2649 0.6622 0.213 Uiso 1 1 calc R . .
C39 C 0.2805(7) 0.4468(11) 0.6912(5) 0.109(4) Uani 1 1 d . . .
H39A H 0.2825 0.4892 0.6591 0.131 Uiso 1 1 calc R . .
C40 C 0.2162(7) 0.4223(12) 0.6820(7) 0.157(6) Uani 1 1 d . . .
H40A H 0.2013 0.3878 0.6460 0.236 Uiso 1 1 calc R . .
H40B H 0.1933 0.4809 0.6805 0.236 Uiso 1 1 calc R . .
H40C H 0.2122 0.3824 0.7134 0.236 Uiso 1 1 calc R . .
C41 C 0.3046(9) 0.5067(14) 0.7480(7) 0.222(10) Uani 1 1 d . . .
H41A H 0.2791 0.5622 0.7466 0.333 Uiso 1 1 calc R . .
H41B H 0.3453 0.5278 0.7516 0.333 Uiso 1 1 calc R . .
H41C H 0.3043 0.4670 0.7807 0.333 Uiso 1 1 calc R . .
C42 C 0.2389(5) 0.6267(6) 0.4929(4) 0.056(2) Uani 1 1 d . . .
C43 C 0.2380(5) 0.6390(7) 0.4349(4) 0.064(3) Uani 1 1 d . . .
C44 C 0.1925(5) 0.6998(8) 0.4006(6) 0.090(3) Uani 1 1 d . . .
H44A H 0.1910 0.7106 0.3620 0.108 Uiso 1 1 calc R . .
C45 C 0.1509(6) 0.7430(9) 0.4226(7) 0.105(4) Uani 1 1 d . . .
H45A H 0.1215 0.7834 0.3991 0.126 Uiso 1 1 calc R . .
C46 C 0.1519(6) 0.7277(8) 0.4783(7) 0.103(4) Uani 1 1 d . . .
H46A H 0.1230 0.7582 0.4924 0.124 Uiso 1 1 calc R . .
C47 C 0.1953(5) 0.6671(7) 0.5161(5) 0.066(3) Uani 1 1 d . . .
C48 C 0.2836(4) 0.5947(7) 0.4088(4) 0.063(3) Uani 1 1 d . . .
H48A H 0.3071 0.5470 0.4365 0.076 Uiso 1 1 calc R . .
C49 C 0.2530(5) 0.5404(7) 0.3511(4) 0.089(3) Uani 1 1 d . . .
H49A H 0.2249 0.4934 0.3577 0.133 Uiso 1 1 calc R . .
H49B H 0.2835 0.5080 0.3378 0.133 Uiso 1 1 calc R . .
H49C H 0.2318 0.5861 0.3223 0.133 Uiso 1 1 calc R . .
C50 C 0.3285(5) 0.6690(8) 0.3973(5) 0.111(4) Uani 1 1 d . . .
H50A H 0.3483 0.7024 0.4328 0.167 Uiso 1 1 calc R . .
H50B H 0.3071 0.7150 0.3687 0.167 Uiso 1 1 calc R . .
H50C H 0.3583 0.6361 0.3833 0.167 Uiso 1 1 calc R . .
C51 C 0.1933(5) 0.6511(8) 0.5768(5) 0.090(4) Uani 1 1 d . . .
H51A H 0.2089 0.5855 0.5876 0.108 Uiso 1 1 calc R . .
C52 C 0.1312(6) 0.6554(9) 0.5863(6) 0.128(5) Uani 1 1 d . . .
H52A H 0.1044 0.6109 0.5604 0.192 Uiso 1 1 calc R . .
H52B H 0.1153 0.7200 0.5789 0.192 Uiso 1 1 calc R . .
H52C H 0.1343 0.6379 0.6258 0.192 Uiso 1 1 calc R . .
C53 C 0.2367(6) 0.7229(10) 0.6214(6) 0.138(6) Uani 1 1 d . . .
H53A H 0.2768 0.7193 0.6171 0.207 Uiso 1 1 calc R . .
H53B H 0.2379 0.7048 0.6603 0.207 Uiso 1 1 calc R . .
H53C H 0.2216 0.7880 0.6139 0.207 Uiso 1 1 calc R . .
C54 C 0.4386(5) 0.4947(8) 0.6904(4) 0.097(4) Uani 1 1 d . . .
H54A H 0.4198 0.5030 0.7209 0.146 Uiso 1 1 calc R . .
H54B H 0.4683 0.5448 0.6931 0.146 Uiso 1 1 calc R . .
H54C H 0.4581 0.4325 0.6943 0.146 Uiso 1 1 calc R . .
C55 C 0.3903(4) 0.5009(8) 0.6313(4) 0.066(3) Uani 1 1 d . . .
C56 C 0.3854(5) 0.5912(7) 0.6032(4) 0.070(3) Uani 1 1 d . . .
H56A H 0.4184 0.6325 0.6160 0.084 Uiso 1 1 calc R . .
C57 C 0.3368(5) 0.6268(6) 0.5581(4) 0.060(3) Uani 1 1 d . . .
C58 C 0.3428(5) 0.7342(6) 0.5428(5) 0.086(3) Uani 1 1 d . . .
H58A H 0.3071 0.7539 0.5130 0.129 Uiso 1 1 calc R . .
H58B H 0.3777 0.7422 0.5290 0.129 Uiso 1 1 calc R . .
H58C H 0.3473 0.7735 0.5768 0.129 Uiso 1 1 calc R . .
C59 C 0.1429(4) 0.3461(6) 0.4941(3) 0.052(2) Uani 1 1 d . . .
C60 C 0.1192(5) 0.4127(9) 0.5240(5) 0.092(4) Uani 1 1 d . . .
H60A H 0.1377 0.4732 0.5313 0.110 Uiso 1 1 calc R . .
C61 C 0.0716(6) 0.3960(11) 0.5431(6) 0.118(5) Uani 1 1 d . . .
H61A H 0.0601 0.4423 0.5660 0.142 Uiso 1 1 calc R . .
C62 C 0.0380(6) 0.3097(12) 0.5292(6) 0.108(4) Uani 1 1 d . . .
H62A H 0.0031 0.2988 0.5403 0.129 Uiso 1 1 calc R . .
C63 C 0.0601(5) 0.2423(9) 0.4982(5) 0.087(4) Uani 1 1 d . . .
H63A H 0.0406 0.1827 0.4895 0.105 Uiso 1 1 calc R . .
C64 C 0.1083(4) 0.2605(7) 0.4807(4) 0.060(3) Uani 1 1 d . . .
H64A H 0.1201 0.2139 0.4582 0.072 Uiso 1 1 calc R . .
C65 C 0.2593(4) 0.1791(6) 0.5432(3) 0.052(2) Uani 1 1 d . . .
C66 C 0.2706(5) 0.0864(7) 0.5256(5) 0.095(4) Uani 1 1 d . . .
H66A H 0.2868 0.0772 0.4948 0.114 Uiso 1 1 calc R . .
C67 C 0.2565(7) 0.0064(9) 0.5567(7) 0.129(5) Uani 1 1 d . . .
H67A H 0.2630 -0.0563 0.5457 0.155 Uiso 1 1 calc R . .
C68 C 0.2343(7) 0.0195(10) 0.6008(6) 0.112(5) Uani 1 1 d . . .
H68A H 0.2261 -0.0344 0.6206 0.135 Uiso 1 1 calc R . .
C69 C 0.2233(5) 0.1072(10) 0.6179(4) 0.093(4) Uani 1 1 d . . .
H69A H 0.2069 0.1144 0.6488 0.112 Uiso 1 1 calc R . .
C70 C 0.2366(4) 0.1894(7) 0.5892(4) 0.068(3) Uani 1 1 d . . .
H70A H 0.2297 0.2511 0.6016 0.081 Uiso 1 1 calc R . .
C71 C 0.0610(15) -0.0341(18) 0.512(3) 0.186(10) Uani 1 1 d . . .
H71A H 0.1006 -0.0554 0.5176 0.223 Uiso 1 1 calc R . .
C72 C 0.041(3) -0.003(3) 0.5563(15) 0.192(12) Uani 1 1 d . . .
C73 C -0.020(3) 0.0329(19) 0.542(2) 0.172(10) Uani 1 1 d . . .
H73A H -0.0331 0.0574 0.5727 0.207 Uiso 1 1 calc R . .
C74 C -0.043(2) 0.728(2) 0.2639(11) 0.189(11) Uani 1 1 d . . .
C75 C -0.0918(17) 0.679(3) 0.254(2) 0.28(3) Uani 1 1 d . . .
H75A H -0.1158 0.6908 0.2783 0.340 Uiso 1 1 calc R . .
C76 C -0.112(2) 0.614(4) 0.213(3) 0.31(3) Uani 1 1 d . . .
H76A H -0.1468 0.5763 0.2091 0.375 Uiso 1 1 calc R . .
C77 C -0.073(2) 0.609(2) 0.1720(12) 0.206(15) Uani 1 1 d . . .
H77A H -0.0817 0.5669 0.1403 0.248 Uiso 1 1 calc R . .
C78 C -0.0182(15) 0.675(3) 0.186(2) 0.210(15) Uani 1 1 d . . .
H78A H 0.0086 0.6760 0.1637 0.252 Uiso 1 1 calc R . .
C79 C -0.0110(13) 0.730(2) 0.2320(16) 0.208(16) Uani 1 1 d . . .
H79A H 0.0211 0.7736 0.2405 0.250 Uiso 1 1 calc R . .
C80 C -0.0295(14) 0.7938(16) 0.3115(10) 0.312(19) Uani 1 1 d . . .
H80A H 0.0069 0.8289 0.3130 0.468 Uiso 1 1 calc R . .
H80B H -0.0239 0.7581 0.3470 0.468 Uiso 1 1 calc R . .
H80C H -0.0625 0.8385 0.3068 0.468 Uiso 1 1 calc R . .
C81 C 0.076(3) -0.005(4) 0.606(2) 0.28(4) Uani 0.50 1 d P . .
H81A H 0.1146 -0.0308 0.6042 0.415 Uiso 0.50 1 calc PR . .
H81B H 0.0599 -0.0458 0.6298 0.415 Uiso 0.50 1 calc PR . .
H81C H 0.0820 0.0594 0.6215 0.415 Uiso 0.50 1 calc PR . .

loop_
_atom_site_aniso_label
_atom_site_aniso_U_11
_atom_site_aniso_U_22
_atom_site_aniso_U_33
_atom_site_aniso_U_23
_atom_site_aniso_U_13
_atom_site_aniso_U_12
Ni1 0.0565(7) 0.0319(6) 0.0234(5) -0.0013(5) 0.0011(5) -0.0039(5)
Ni2 0.0658(8) 0.0394(6) 0.0241(5) -0.0036(5) 0.0042(6) -0.0109(6)
P1 0.0581(16) 0.0392(13) 0.0307(11) -0.0032(10) 0.0023(12) -0.0048(12)
P2 0.0708(17) 0.0396(13) 0.0245(10) 0.0029(10) 0.0036(12) -0.0082(12)
N1 0.061(5) 0.030(4) 0.024(4) -0.001(3) -0.024(4) -0.006(3)
N2 0.059(5) 0.040(4) 0.024(3) -0.003(3) 0.005(4) -0.007(4)
N3 0.062(5) 0.061(5) 0.025(4) -0.005(4) -0.005(4) -0.023(4)
N4 0.092(6) 0.033(4) 0.046(4) -0.010(4) 0.016(5) -0.015(5)
C1 0.066(7) 0.043(6) 0.038(5) -0.005(5) 0.013(5) 0.004(5)
C2 0.056(7) 0.055(6) 0.047(5) 0.010(5) 0.007(5) 0.009(6)
C3 0.067(8) 0.079(8) 0.076(7) -0.001(6) 0.004(7) 0.009(6)
C4 0.072(9) 0.101(10) 0.089(9) 0.005(8) 0.004(8) 0.039(8)
C5 0.094(9) 0.054(7) 0.095(9) 0.017(7) 0.023(8) 0.028(7)
C6 0.076(8) 0.049(6) 0.057(6) -0.005(5) 0.016(6) 0.013(6)
C7 0.069(7) 0.047(6) 0.061(6) -0.004(5) 0.011(6) -0.013(5)
C8 0.088(7) 0.058(6) 0.052(5) 0.000(5) 0.008(6) -0.018(6)
C9 0.154(11) 0.076(8) 0.067(7) -0.007(6) 0.027(8) -0.044(7)
C10 0.097(8) 0.044(6) 0.081(7) -0.003(6) 0.024(7) 0.006(6)
C11 0.190(13) 0.059(8) 0.096(9) -0.032(7) 0.038(10) -0.018(8)
C12 0.133(10) 0.039(6) 0.149(12) 0.016(7) 0.044(9) 0.011(6)
C13 0.069(7) 0.059(7) 0.027(4) 0.004(4) 0.004(5) -0.006(6)
C14 0.053(7) 0.070(7) 0.051(6) 0.008(5) -0.003(6) -0.005(6)
C15 0.068(9) 0.092(10) 0.084(8) 0.015(7) 0.007(7) 0.001(7)
C16 0.069(9) 0.125(13) 0.110(10) 0.022(10) 0.003(8) -0.037(9)
C17 0.076(9) 0.077(9) 0.099(9) 0.003(8) -0.005(8) -0.035(8)
C18 0.074(8) 0.065(7) 0.052(6) -0.001(5) 0.000(6) -0.030(6)
C19 0.072(7) 0.067(8) 0.060(6) 0.014(6) 0.005(6) 0.011(6)
C20 0.181(13) 0.078(9) 0.090(9) 0.029(8) 0.019(9) 0.017(9)
C21 0.114(10) 0.088(9) 0.117(10) -0.003(8) 0.034(9) 0.023(8)
C22 0.084(8) 0.053(7) 0.087(8) -0.018(6) -0.002(7) -0.024(6)
C23 0.147(12) 0.107(11) 0.107(10) 0.036(9) 0.024(10) 0.010(9)
C24 0.218(16) 0.101(11) 0.132(12) -0.069(10) -0.016(12) 0.012(11)
C25 0.092(8) 0.073(7) 0.052(6) -0.009(5) 0.023(6) -0.011(6)
C26 0.078(7) 0.032(5) 0.041(5) -0.006(4) 0.016(6) -0.009(5)
C27 0.089(8) 0.052(6) 0.028(5) -0.002(4) 0.014(6) -0.012(6)
C28 0.072(7) 0.044(5) 0.031(5) 0.002(4) 0.007(5) -0.004(5)
C29 0.086(7) 0.083(8) 0.032(5) -0.004(5) -0.007(6) 0.004(6)
C30 0.073(7) 0.072(7) 0.020(4) 0.002(5) -0.002(5) -0.033(6)
C31 0.058(7) 0.091(9) 0.036(5) 0.020(6) -0.008(5) -0.025(6)
C32 0.109(10) 0.109(10) 0.051(6) 0.037(7) -0.010(7) -0.028(8)
C33 0.126(12) 0.127(13) 0.052(7) 0.043(9) -0.004(8) -0.034(10)
C34 0.138(13) 0.148(14) 0.040(6) -0.002(9) 0.035(8) -0.037(10)
C35 0.079(8) 0.100(9) 0.031(5) -0.001(6) 0.005(6) -0.029(7)
C36 0.073(8) 0.081(8) 0.073(7) 0.027(7) -0.005(7) 0.004(6)
C37 0.144(12) 0.123(13) 0.114(10) 0.013(10) 0.032(10) 0.006(10)
C38 0.092(10) 0.161(14) 0.158(14) -0.027(12) 0.013(10) -0.042(10)
C39 0.145(13) 0.146(14) 0.053(7) -0.013(8) 0.056(8) -0.005(11)
C40 0.134(13) 0.176(17) 0.159(15) 0.007(13) 0.036(12) 0.002(12)
C41 0.27(2) 0.26(2) 0.149(15) -0.128(16) 0.081(15) -0.037(18)
C42 0.076(7) 0.028(5) 0.054(6) -0.006(5) 0.004(6) -0.010(5)
C43 0.085(8) 0.040(6) 0.062(6) 0.003(5) 0.009(6) -0.002(5)
C44 0.100(9) 0.061(8) 0.093(9) 0.008(7) 0.004(8) 0.013(7)
C45 0.131(12) 0.060(8) 0.108(11) 0.021(8) 0.010(10) 0.025(8)
C46 0.122(11) 0.053(8) 0.134(12) -0.010(8) 0.036(10) 0.027(7)
C47 0.068(7) 0.049(6) 0.082(7) -0.021(6) 0.022(7) -0.009(6)
C48 0.089(8) 0.052(6) 0.044(5) 0.011(5) 0.011(6) -0.007(6)
C49 0.137(10) 0.055(7) 0.059(6) -0.003(6) 0.006(7) 0.007(6)
C50 0.139(11) 0.095(9) 0.107(9) -0.007(8) 0.046(9) -0.040(8)
C51 0.133(11) 0.060(7) 0.089(8) -0.027(7) 0.049(8) -0.006(7)
C52 0.141(11) 0.118(11) 0.152(12) -0.037(10) 0.087(11) 0.010(9)
C53 0.177(14) 0.119(12) 0.136(12) -0.064(10) 0.075(11) -0.042(10)
C54 0.110(9) 0.109(10) 0.046(6) -0.005(6) -0.020(7) -0.042(7)
C55 0.064(7) 0.086(8) 0.037(5) -0.010(6) -0.003(6) -0.017(6)
C56 0.085(8) 0.060(7) 0.058(6) -0.014(6) 0.008(7) -0.030(6)
C57 0.083(8) 0.036(6) 0.053(6) -0.013(5) 0.007(6) -0.011(6)
C58 0.118(9) 0.039(6) 0.088(8) -0.012(6) 0.009(7) -0.032(6)
C59 0.062(6) 0.047(6) 0.036(5) 0.000(4) -0.003(5) 0.001(5)
C60 0.087(8) 0.092(9) 0.112(9) -0.039(8) 0.053(8) -0.033(7)
C61 0.110(10) 0.111(11) 0.156(13) -0.051(10) 0.075(10) -0.025(9)
C62 0.087(9) 0.151(14) 0.095(9) 0.015(10) 0.042(8) -0.008(10)
C63 0.091(9) 0.083(9) 0.084(8) 0.013(7) 0.020(8) -0.037(7)
C64 0.066(7) 0.066(7) 0.050(5) 0.007(5) 0.020(6) -0.019(5)
C65 0.068(7) 0.041(6) 0.038(5) 0.009(4) 0.000(5) -0.008(5)
C66 0.169(12) 0.043(7) 0.093(8) 0.013(6) 0.069(9) 0.007(7)
C67 0.214(16) 0.058(8) 0.135(13) 0.009(9) 0.083(12) 0.014(9)
C68 0.183(14) 0.064(9) 0.095(10) 0.019(8) 0.047(10) -0.024(9)
C69 0.126(10) 0.098(10) 0.055(6) 0.023(7) 0.024(7) -0.024(8)
C70 0.089(8) 0.064(7) 0.045(5) 0.016(5) 0.012(6) -0.016(6)
C71 0.21(3) 0.097(14) 0.28(4) -0.02(2) 0.11(4) -0.040(17)
C72 0.26(6) 0.098(16) 0.26(4) 0.00(2) 0.15(4) -0.05(2)
C73 0.21(3) 0.090(14) 0.27(4) -0.03(2) 0.15(3) -0.06(2)
C74 0.23(3) 0.19(3) 0.125(18) 0.060(19) 0.02(2) 0.09(3)
C75 0.14(2) 0.28(5) 0.42(8) 0.11(4) 0.08(3) -0.05(3)
C76 0.27(5) 0.26(5) 0.36(7) 0.15(5) 0.02(5) -0.05(3)
C77 0.29(4) 0.113(18) 0.15(2) 0.041(16) -0.04(2) 0.07(2)
C78 0.25(3) 0.17(3) 0.26(4) 0.14(3) 0.14(3) 0.13(3)
C79 0.26(3) 0.21(3) 0.20(3) 0.12(3) 0.14(3) 0.18(3)
C80 0.53(5) 0.17(2) 0.131(17) -0.007(18) -0.07(2) 0.09(3)
C81 0.29(7) 0.31(7) 0.19(5) 0.00(5) 0.02(5) -0.17(6)

loop_
_atom_type_symbol
_atom_type_description
_atom_type_scat_dispersion_real
_atom_type_scat_dispersion_imag
_atom_type_scat_source
C C 0.0033 0.0016 'International Tables Vol C Tables 4.2.6.8 and 6.1.1.4'
H H 0.0000 0.0000 'International Tables Vol C Tables 4.2.6.8 and 6.1.1.4'
N N 0.0061 0.0033 'International Tables Vol C Tables 4.2.6.8 and 6.1.1.4'
P P 0.1023 0.0942 'International Tables Vol C Tables 4.2.6.8 and 6.1.1.4'
Ni Ni 0.3393 1.1124 'International Tables Vol C Tables 4.2.6.8 and 6.1.1.4'

loop_
_geom_angle_atom_site_label_1
_geom_angle_atom_site_label_2
_geom_angle_atom_site_label_3
_geom_angle
_geom_angle_site_symmetry_1
_geom_angle_site_symmetry_3
_geom_angle_publ_flag
N1 Ni1 N2 95.8(3) . . ?
N1 Ni1 P1 153.0(2) . . ?
N2 Ni1 P1 104.2(2) . . ?
N1 Ni1 P2 108.6(2) . . ?
N2 Ni1 P2 153.9(2) . . ?
P1 Ni1 P2 56.41(9) . . ?
N3 Ni2 N4 96.7(3) . . ?
N3 Ni2 P2 103.8(2) . . ?
N4 Ni2 P2 153.7(2) . . ?
N3 Ni2 P1 154.0(2) . . ?
N4 Ni2 P1 107.7(3) . . ?
P2 Ni2 P1 56.19(9) . . ?
C59 P1 P2 112.6(3) . . ?
C59 P1 Ni1 126.3(3) . . ?
P2 P1 Ni1 62.50(9) . . ?
C59 P1 Ni2 116.5(3) . . ?
P2 P1 Ni2 61.24(9) . . ?
Ni1 P1 Ni2 106.61(10) . . ?
C65 P2 P1 111.1(3) . . ?
C65 P2 Ni2 123.7(3) . . ?
P1 P2 Ni2 62.57(9) . . ?
C65 P2 Ni1 118.0(3) . . ?
P1 P2 Ni1 61.09(8) . . ?
Ni2 P2 Ni1 106.55(9) . . ?
C26 N1 C1 112.4(7) . . ?
C26 N1 Ni1 123.2(6) . . ?
C1 N1 Ni1 124.1(5) . . ?
C28 N2 C13 116.9(7) . . ?
C28 N2 Ni1 122.1(6) . . ?
C13 N2 Ni1 119.5(5) . . ?
C55 N3 C30 117.2(7) . . ?
C55 N3 Ni2 123.0(6) . . ?
C30 N3 Ni2 118.7(5) . . ?
C57 N4 C42 115.4(7) . . ?
C57 N4 Ni2 121.8(7) . . ?
C42 N4 Ni2 122.8(6) . . ?
C2 C1 C6 118.4(9) . . ?
C2 C1 N1 121.1(7) . . ?
C6 C1 N1 120.4(8) . . ?
C3 C2 C1 120.5(9) . . ?
C3 C2 C7 117.7(9) . . ?
C1 C2 C7 121.8(8) . . ?
C2 C3 C4 120.6(11) . . ?
C5 C4 C3 119.9(10) . . ?
C4 C5 C6 121.1(10) . . ?
C5 C6 C1 119.4(9) . . ?
C5 C6 C10 120.8(9) . . ?
C1 C6 C10 119.8(9) . . ?
C9 C7 C8 109.0(7) . . ?
C9 C7 C2 111.3(8) . . ?
C8 C7 C2 110.2(8) . . ?
C6 C10 C11 113.1(9) . . ?
C6 C10 C12 112.6(9) . . ?
C11 C10 C12 108.7(9) . . ?
N2 C13 C18 119.8(9) . . ?
N2 C13 C14 123.1(8) . . ?
C18 C13 C14 117.0(9) . . ?
C15 C14 C13 118.8(10) . . ?
C15 C14 C19 119.9(10) . . ?
C13 C14 C19 121.3(9) . . ?
C14 C15 C16 123.2(11) . . ?
C17 C16 C15 118.6(11) . . ?
C18 C17 C16 121.8(11) . . ?
C17 C18 C13 120.6(10) . . ?
C17 C18 C22 119.6(10) . . ?
C13 C18 C22 119.8(9) . . ?
C21 C19 C14 114.7(9) . . ?
C21 C19 C20 108.4(9) . . ?
C14 C19 C20 112.8(9) . . ?
C23 C22 C24 110.8(10) . . ?
C23 C22 C18 111.9(10) . . ?
C24 C22 C18 109.4(10) . . ?
N1 C26 C27 122.1(8) . . ?
N1 C26 C25 121.8(9) . . ?
C27 C26 C25 116.1(8) . . ?
C28 C27 C26 127.0(8) . . ?
N2 C28 C27 125.3(8) . . ?
N2 C28 C29 119.0(8) . . ?
C27 C28 C29 115.6(8) . . ?
C35 C30 C31 121.3(10) . . ?
C35 C30 N3 119.5(10) . . ?
C31 C30 N3 119.0(8) . . ?
C32 C31 C30 117.2(10) . . ?
C32 C31 C36 118.3(11) . . ?
C30 C31 C36 124.5(9) . . ?
C33 C32 C31 120.4(13) . . ?
C34 C33 C32 122.4(13) . . ?
C33 C34 C35 118.7(12) . . ?
C30 C35 C34 119.9(12) . . ?
C30 C35 C39 122.6(10) . . ?
C34 C35 C39 117.5(11) . . ?
C31 C36 C38 114.6(11) . . ?
C31 C36 C37 114.9(10) . . ?
C38 C36 C37 109.3(10) . . ?
C40 C39 C35 112.9(12) . . ?
C40 C39 C41 110.1(12) . . ?
C35 C39 C41 112.9(13) . . ?
C43 C42 C47 122.9(10) . . ?
C43 C42 N4 118.2(9) . . ?
C47 C42 N4 118.9(9) . . ?
C42 C43 C44 116.9(10) . . ?
C42 C43 C48 123.8(9) . . ?
C44 C43 C48 119.2(9) . . ?
C45 C44 C43 121.4(12) . . ?
C46 C45 C44 120.3(13) . . ?
C45 C46 C47 122.6(12) . . ?
C42 C47 C46 115.7(10) . . ?
C42 C47 C51 124.1(10) . . ?
C46 C47 C51 120.2(11) . . ?
C43 C48 C50 113.1(8) . . ?
C43 C48 C49 112.1(8) . . ?
C50 C48 C49 108.5(8) . . ?
C47 C51 C52 116.1(11) . . ?
C47 C51 C53 112.4(9) . . ?
C52 C51 C53 108.2(9) . . ?
N3 C55 C56 122.8(9) . . ?
N3 C55 C54 121.4(9) . . ?
C56 C55 C54 115.6(9) . . ?
C57 C56 C55 128.2(9) . . ?
N4 C57 C56 123.3(9) . . ?
N4 C57 C58 122.2(9) . . ?
C56 C57 C58 114.5(9) . . ?
C60 C59 C64 113.3(9) . . ?
C60 C59 P1 120.2(8) . . ?
C64 C59 P1 126.2(7) . . ?
C61 C60 C59 124.0(11) . . ?
C60 C61 C62 121.2(12) . . ?
C63 C62 C61 115.9(11) . . ?
C64 C63 C62 121.3(11) . . ?
C63 C64 C59 124.0(10) . . ?
C70 C65 C66 119.4(9) . . ?
C70 C65 P2 123.0(7) . . ?
C66 C65 P2 117.4(7) . . ?
C65 C66 C67 117.4(10) . . ?
C68 C67 C66 121.3(12) . . ?
C67 C68 C69 121.8(13) . . ?
C68 C69 C70 119.8(11) . . ?
C65 C70 C69 120.3(10) . . ?
C72 C71 C73 117(4) . 3_556 ?
C81 C72 C71 118(8) . . ?
C81 C72 C73 125(7) . . ?
C71 C72 C73 117(3) . . ?
C71 C73 C72 126(3) 3_556 . ?
C79 C74 C75 123(4) . . ?
C79 C74 C80 118(5) . . ?
C75 C74 C80 118(5) . . ?
C74 C75 C76 128(6) . . ?
C75 C76 C77 111(5) . . ?
C78 C77 C76 116(3) . . ?
C79 C78 C77 116(3) . . ?
C74 C79 C78 125(4) . . ?

loop_
_geom_bond_atom_site_label_1
_geom_bond_atom_site_label_2
_geom_bond_distance
_geom_bond_site_symmetry_2
_geom_bond_publ_flag
Ni1 N1 1.872(7) . ?
Ni1 N2 1.922(6) . ?
Ni1 P1 2.233(2) . ?
Ni1 P2 2.262(2) . ?
Ni2 N3 1.911(6) . ?
Ni2 N4 1.929(7) . ?
Ni2 P2 2.242(2) . ?
Ni2 P1 2.270(2) . ?
P1 C59 1.766(9) . ?
P1 P2 2.125(3) . ?
P2 C65 1.824(8) . ?
N1 C26 1.352(10) . ?
N1 C1 1.456(10) . ?
N2 C28 1.316(9) . ?
N2 C13 1.421(10) . ?
N3 C55 1.330(11) . ?
N3 C30 1.443(10) . ?
N4 C57 1.323(10) . ?
N4 C42 1.452(11) . ?
C1 C2 1.404(11) . ?
C1 C6 1.423(12) . ?
C2 C3 1.377(12) . ?
C2 C7 1.556(12) . ?
C3 C4 1.388(14) . ?
C4 C5 1.370(14) . ?
C5 C6 1.389(13) . ?
C6 C10 1.510(13) . ?
C7 C9 1.523(12) . ?
C7 C8 1.529(12) . ?
C10 C11 1.552(14) . ?
C10 C12 1.555(13) . ?
C13 C18 1.426(12) . ?
C13 C14 1.437(12) . ?
C14 C15 1.342(12) . ?
C14 C19 1.530(13) . ?
C15 C16 1.373(15) . ?
C16 C17 1.369(15) . ?
C17 C18 1.342(13) . ?
C18 C22 1.560(14) . ?
C19 C21 1.488(13) . ?
C19 C20 1.530(14) . ?
C22 C23 1.472(14) . ?
C22 C24 1.552(14) . ?
C25 C26 1.537(11) . ?
C26 C27 1.400(12) . ?
C27 C28 1.350(11) . ?
C28 C29 1.557(11) . ?
C30 C35 1.347(12) . ?
C30 C31 1.416(13) . ?
C31 C32 1.402(13) . ?
C31 C36 1.482(13) . ?
C32 C33 1.357(16) . ?
C33 C34 1.346(16) . ?
C34 C35 1.421(15) . ?
C35 C39 1.537(16) . ?
C36 C38 1.498(14) . ?
C36 C37 1.551(15) . ?
C39 C40 1.471(15) . ?
C39 C41 1.553(17) . ?
C42 C43 1.397(12) . ?
C42 C47 1.398(12) . ?
C43 C44 1.407(13) . ?
C43 C48 1.502(12) . ?
C44 C45 1.359(15) . ?
C45 C46 1.348(16) . ?
C46 C47 1.413(15) . ?
C47 C51 1.488(14) . ?
C48 C50 1.535(12) . ?
C48 C49 1.553(12) . ?
C51 C52 1.515(13) . ?
C51 C53 1.583(15) . ?
C54 C55 1.534(13) . ?
C55 C56 1.404(13) . ?
C56 C57 1.402(12) . ?
C57 C58 1.542(12) . ?
C59 C60 1.371(12) . ?
C59 C64 1.409(11) . ?
C60 C61 1.326(13) . ?
C61 C62 1.405(16) . ?
C62 C63 1.376(15) . ?
C63 C64 1.320(12) . ?
C65 C70 1.360(11) . ?
C65 C66 1.394(12) . ?
C66 C67 1.421(14) . ?
C67 C68 1.315(16) . ?
C68 C69 1.325(15) . ?
C69 C70 1.405(13) . ?
C71 C72 1.35(4) . ?
C71 C73 1.37(3) 3_556 ?
C72 C81 1.23(5) . ?
C72 C73 1.44(4) . ?
C73 C71 1.37(3) 3_556 ?
C74 C79 1.20(3) . ?
C74 C75 1.28(4) . ?
C74 C80 1.42(3) . ?
C75 C76 1.32(6) . ?
C76 C77 1.52(6) . ?
C77 C78 1.51(4) . ?
C78 C79 1.31(4) . ?
